data_7156225
loop_
_publ_author_name
'Cheng, Bin'
'Zu, Bing'
'Li, Yuntong'
'Tao, Cheng'
'Zhang, Chen'
'Wang, Renqi'
'Li, Yun'
'Zhai, Hongbin'

_publ_section_title
;
 Synthesis of CF<sub>3</sub>-containing spiro-epoxyoxindoles via the
 Corey-Chaykovsky reaction of N-alkyl isatins with
 Ph<sub>2</sub>S<sup>+</sup>CH<sub>2</sub>CF<sub>3</sub>OTf&lt;sup/&gt;.
;
_journal_issue 19
_journal_name_full 'Organic &amp; biomolecular chemistry'
_journal_page_first 3564
_journal_page_last 3567
_journal_paper_doi 10.1039/c8ob00602d
_journal_volume 16
_journal_year 2018
_chemical_formula_moiety 'C25 H20 F3 N O2'
_chemical_formula_sum 'C25 H20 F3 N O2'
_chemical_formula_weight 423.42
_space_group_crystal_system monoclinic
_space_group_IT_number 14
_space_group_name_Hall '-P 2ybc'
_space_group_name_H-M_alt 'P 1 21/c 1'
_symmetry_space_group_name_Hall '-P 2ybc'
_symmetry_space_group_name_H-M 'P 1 21/c 1'
_atom_sites_solution_hydrogens geom
_atom_sites_solution_primary direct
_audit_creation_date 2018-02-07
_audit_creation_method
;
Olex2 1.2
(compiled 2017.03.28 svn.r3405 for OlexSys, GUI svn.r5337)
;
_audit_update_record
;
2018-02-07 deposited with the CCDC.
2018-04-17 downloaded from the CCDC.
;
_cell_angle_alpha 90
_cell_angle_beta 95.194(8)
_cell_angle_gamma 90
_cell_formula_units_Z 4
_cell_length_a 9.330(4)
_cell_length_b 11.138(5)
_cell_length_c 19.656(8)
_cell_measurement_reflns_used 1908
_cell_measurement_temperature 296(2)
_cell_measurement_theta_max 21.80
_cell_measurement_theta_min 2.85
_cell_volume 2034.2(15)
_computing_cell_refinement 'SAINT v7.68A (Bruker, 2009)'
_computing_data_reduction 'SAINT v7.68A (Bruker, 2009)'
_computing_molecular_graphics 'Olex2 (Dolomanov et al., 2009)'
_computing_publication_material 'Olex2 (Dolomanov et al., 2009)'
_computing_structure_refinement 'ShelXL (Sheldrick, 2015)'
_computing_structure_solution 'ShelXS (Sheldrick, 2008)'
_diffrn_ambient_temperature 296.15
_diffrn_measured_fraction_theta_full 0.989
_diffrn_measured_fraction_theta_max 0.989
_diffrn_measurement_device_type 'Bruker APEX-II CCD'
_diffrn_measurement_method '\f and \w scans'
_diffrn_radiation_monochromator graphite
_diffrn_radiation_type MoK\a
_diffrn_radiation_wavelength 0.71073
_diffrn_reflns_av_R_equivalents 0.0776
_diffrn_reflns_av_unetI/netI 0.0870
_diffrn_reflns_Laue_measured_fraction_full 0.989
_diffrn_reflns_Laue_measured_fraction_max 0.989
_diffrn_reflns_limit_h_max 11
_diffrn_reflns_limit_h_min -10
_diffrn_reflns_limit_k_max 13
_diffrn_reflns_limit_k_min -12
_diffrn_reflns_limit_l_max 23
_diffrn_reflns_limit_l_min -23
_diffrn_reflns_number 9966
_diffrn_reflns_point_group_measured_fraction_full 0.989
_diffrn_reflns_point_group_measured_fraction_max 0.989
_diffrn_reflns_theta_full 25.212
_diffrn_reflns_theta_max 25.212
_diffrn_reflns_theta_min 2.081
_diffrn_standards_number 0
_exptl_absorpt_coefficient_mu 0.106
_exptl_absorpt_correction_T_max 0.7452
_exptl_absorpt_correction_T_min 0.4146
_exptl_absorpt_correction_type multi-scan
_exptl_absorpt_process_details
;
SADABS-2008/1 (Bruker,2008) was used for absorption correction.
wR2(int) was 0.1399 before and 0.0789 after correction.
The Ratio of minimum to maximum transmission is 0.5564.
The \l/2 correction factor is 0.0015.
;
_exptl_crystal_colour 'clear light colourless'
_exptl_crystal_colour_lustre clear
_exptl_crystal_colour_modifier light
_exptl_crystal_colour_primary colourless
_exptl_crystal_density_diffrn 1.383
_exptl_crystal_description block
_exptl_crystal_F_000 880
_exptl_crystal_size_max 0.23
_exptl_crystal_size_mid 0.17
_exptl_crystal_size_min 0.15
_refine_diff_density_max 0.347
_refine_diff_density_min -0.240
_refine_diff_density_rms 0.068
_refine_ls_extinction_coef 0.016(3)
_refine_ls_extinction_expression Fc^*^=kFc[1+0.001xFc^2^\l^3^/sin(2\q)]^-1/4^
_refine_ls_extinction_method 'SHELXL-2014/7 (Sheldrick 2014'
_refine_ls_goodness_of_fit_ref 1.024
_refine_ls_hydrogen_treatment constr
_refine_ls_matrix_type full
_refine_ls_number_parameters 281
_refine_ls_number_reflns 3623
_refine_ls_number_restraints 0
_refine_ls_restrained_S_all 1.024
_refine_ls_R_factor_all 0.1071
_refine_ls_R_factor_gt 0.0613
_refine_ls_shift/su_max 0.000
_refine_ls_shift/su_mean 0.000
_refine_ls_structure_factor_coef Fsqd
_refine_ls_weighting_details 'w=1/[\s^2^(Fo^2^)+(0.0919P)^2^+0.0742P] where P=(Fo^2^+2Fc^2^)/3'
_refine_ls_weighting_scheme calc
_refine_ls_wR_factor_gt 0.1491
_refine_ls_wR_factor_ref 0.1835
_reflns_Friedel_coverage 0.000
_reflns_number_gt 2157
_reflns_number_total 3623
_reflns_threshold_expression 'I > 2\s(I)'
_cod_data_source_file c8ob00602d2.cif
_cod_data_source_block 1_CCDC1
_cod_depositor_comments 'Adding full bibliography for 7156224--7156226.cif.'
_cod_original_cell_volume 2034.2(14)
_cod_database_code 7156225
_shelx_shelxl_version_number 2014/7
_shelx_space_group_comment
;
The symmetry employed for this shelxl refinement is uniquely defined
by the following loop, which should always be used as a source of
symmetry information in preference to the above space-group names.
They are only intended as comments.
;
_olex2_refinement_description
;
1. Fixed Uiso
 At 1.2 times of:
  All C(H) groups, All C(H,H) groups
2.a Ternary CH refined with riding coordinates:
 C10(H10), C11(H11)
2.b Secondary CH2 refined with riding coordinates:
 C9(H9A,H9B), C19(H19A,H19B)
2.c Aromatic/amide H refined with riding coordinates:
 C2(H2), C3(H3), C4(H4), C5(H5), C13(H13), C14(H14), C15(H15), C16(H16),
 C17(H17), C21(H21), C22(H22), C23(H23), C24(H24), C25(H25)
;
_olex2_submission_special_instructions 'No special instructions were received'

loop_
_space_group_symop_operation_xyz
'x, y, z'
'-x, y+1/2, -z+1/2'
'-x, -y, -z'
'x, -y-1/2, z-1/2'

loop_
_atom_site_label
_atom_site_type_symbol
_atom_site_fract_x
_atom_site_fract_y
_atom_site_fract_z
_atom_site_U_iso_or_equiv
_atom_site_adp_type
_atom_site_occupancy
_atom_site_site_symmetry_order
_atom_site_calc_flag
_atom_site_refinement_flags_posn
F1 F 0.3387(3) 0.44143(18) 0.52396(10) 0.0821(7) Uani 1 1 d .
F2 F 0.1403(2) 0.45738(17) 0.46120(11) 0.0770(7) Uani 1 1 d .
F3 F 0.3365(2) 0.51203(17) 0.42232(10) 0.0812(7) Uani 1 1 d .
O1 O 0.5087(2) 0.1515(2) 0.52208(11) 0.0622(7) Uani 1 1 d .
O2 O 0.2334(3) 0.29202(18) 0.36786(10) 0.0627(7) Uani 1 1 d .
N1 N 0.3256(3) 0.1465(2) 0.59216(11) 0.0457(6) Uani 1 1 d .
C1 C 0.1784(3) 0.1715(2) 0.58646(14) 0.0433(7) Uani 1 1 d .
C2 C 0.0860(4) 0.1629(3) 0.63661(16) 0.0529(8) Uani 1 1 d .
H2 H 0.1180 0.1396 0.6808 0.064 Uiso 1 1 calc R
C3 C -0.0565(4) 0.1905(3) 0.61858(18) 0.0619(10) Uani 1 1 d .
H3 H -0.1222 0.1842 0.6513 0.074 Uiso 1 1 calc R
C4 C -0.1044(4) 0.2271(3) 0.55327(19) 0.0628(10) Uani 1 1 d .
H4 H -0.2011 0.2454 0.5426 0.075 Uiso 1 1 calc R
C5 C -0.0092(4) 0.2364(3) 0.50396(17) 0.0556(9) Uani 1 1 d .
H5 H -0.0410 0.2614 0.4600 0.067 Uiso 1 1 calc R
C6 C 0.1331(3) 0.2086(2) 0.52015(15) 0.0452(7) Uani 1 1 d .
C7 C 0.2606(3) 0.1990(2) 0.47818(14) 0.0438(7) Uani 1 1 d .
C8 C 0.3824(3) 0.1631(3) 0.53149(15) 0.0450(7) Uani 1 1 d .
C9 C 0.2365(3) 0.1045(3) 0.42073(14) 0.0488(8) Uani 1 1 d .
H9A H 0.3271 0.0729 0.4079 0.059 Uiso 1 1 calc R
H9B H 0.1770 0.0388 0.4341 0.059 Uiso 1 1 calc R
C10 C 0.1597(3) 0.1779(3) 0.36315(15) 0.0509(8) Uani 1 1 d .
H10 H 0.0596 0.1901 0.3729 0.061 Uiso 1 1 calc R
C11 C 0.3054(3) 0.3052(3) 0.43447(14) 0.0493(8) Uani 1 1 d .
H11 H 0.4089 0.2979 0.4303 0.059 Uiso 1 1 calc R
C12 C 0.2786(4) 0.4286(3) 0.46045(16) 0.0567(9) Uani 1 1 d .
C13 C 0.0351(4) 0.0767(3) 0.26212(16) 0.0564(9) Uani 1 1 d .
H13 H -0.0477 0.0783 0.2852 0.068 Uiso 1 1 calc R
C14 C 0.0311(4) 0.0250(3) 0.19817(18) 0.0637(9) Uani 1 1 d .
H14 H -0.0534 -0.0103 0.1789 0.076 Uiso 1 1 calc R
C15 C 0.1521(4) 0.0258(3) 0.16281(17) 0.0587(9) Uani 1 1 d .
H15 H 0.1487 -0.0071 0.1192 0.070 Uiso 1 1 calc R
C16 C 0.2775(4) 0.0750(3) 0.19216(16) 0.0550(9) Uani 1 1 d .
H16 H 0.3592 0.0754 0.1684 0.066 Uiso 1 1 calc R
C17 C 0.2830(3) 0.1241(3) 0.25682(15) 0.0503(8) Uani 1 1 d .
H17 H 0.3688 0.1560 0.2768 0.060 Uiso 1 1 calc R
C18 C 0.1609(3) 0.1261(3) 0.29204(14) 0.0462(8) Uani 1 1 d .
C19 C 0.4082(4) 0.1087(3) 0.65448(15) 0.0500(8) Uani 1 1 d .
H19A H 0.3932 0.1660 0.6903 0.060 Uiso 1 1 calc R
H19B H 0.5096 0.1101 0.6472 0.060 Uiso 1 1 calc R
C20 C 0.3697(3) -0.0150(3) 0.67817(14) 0.0426(7) Uani 1 1 d .
C21 C 0.3585(3) -0.0363(3) 0.74652(15) 0.0485(8) Uani 1 1 d .
H21 H 0.3684 0.0270 0.7774 0.058 Uiso 1 1 calc R
C22 C 0.3327(3) -0.1511(3) 0.76962(16) 0.0567(9) Uani 1 1 d .
H22 H 0.3268 -0.1648 0.8159 0.068 Uiso 1 1 calc R
C23 C 0.3160(4) -0.2440(3) 0.72431(18) 0.0592(9) Uani 1 1 d .
H23 H 0.2981 -0.3210 0.7397 0.071 Uiso 1 1 calc R
C24 C 0.3256(4) -0.2236(3) 0.65626(17) 0.0596(9) Uani 1 1 d .
H24 H 0.3144 -0.2872 0.6256 0.071 Uiso 1 1 calc R
C25 C 0.3517(4) -0.1099(3) 0.63263(15) 0.0523(8) Uani 1 1 d .
H25 H 0.3572 -0.0969 0.5862 0.063 Uiso 1 1 calc R

loop_
_atom_site_aniso_label
_atom_site_aniso_U_11
_atom_site_aniso_U_22
_atom_site_aniso_U_33
_atom_site_aniso_U_23
_atom_site_aniso_U_13
_atom_site_aniso_U_12
F1 0.1213(19) 0.0735(14) 0.0493(13) -0.0107(10) -0.0045(12) -0.0145(12)
F2 0.0870(17) 0.0567(13) 0.0883(16) 0.0027(10) 0.0132(12) 0.0146(11)
F3 0.123(2) 0.0541(12) 0.0682(14) 0.0087(10) 0.0171(13) -0.0175(11)
O1 0.0510(15) 0.0838(16) 0.0520(14) 0.0093(12) 0.0051(11) 0.0088(12)
O2 0.1057(19) 0.0439(12) 0.0366(12) 0.0024(9) -0.0036(12) -0.0018(12)
N1 0.0533(17) 0.0475(14) 0.0362(14) 0.0055(11) 0.0046(11) 0.0018(12)
C1 0.053(2) 0.0363(15) 0.0414(17) 0.0019(13) 0.0071(14) -0.0017(13)
C2 0.066(2) 0.0472(18) 0.0478(19) 0.0016(15) 0.0152(16) 0.0007(16)
C3 0.070(3) 0.052(2) 0.068(2) -0.0064(17) 0.029(2) -0.0031(17)
C4 0.055(2) 0.057(2) 0.077(3) 0.0030(18) 0.0140(19) 0.0057(16)
C5 0.054(2) 0.060(2) 0.054(2) 0.0036(15) 0.0079(16) 0.0042(16)
C6 0.049(2) 0.0422(16) 0.0451(18) 0.0019(13) 0.0081(14) -0.0006(14)
C7 0.0504(19) 0.0428(16) 0.0384(16) 0.0035(13) 0.0051(13) 0.0052(13)
C8 0.0454(19) 0.0461(17) 0.0434(18) 0.0049(13) 0.0035(14) 0.0030(14)
C9 0.060(2) 0.0459(17) 0.0408(17) 0.0040(13) 0.0061(15) -0.0005(14)
C10 0.058(2) 0.0502(18) 0.0445(18) -0.0005(14) 0.0042(15) 0.0033(15)
C11 0.058(2) 0.0499(19) 0.0399(17) 0.0048(14) 0.0045(14) 0.0010(15)
C12 0.080(3) 0.0466(18) 0.043(2) 0.0035(15) 0.0049(17) -0.0100(17)
C13 0.057(2) 0.065(2) 0.047(2) 0.0042(16) 0.0028(16) -0.0049(17)
C14 0.068(3) 0.062(2) 0.059(2) -0.0042(17) -0.0064(18) -0.0117(18)
C15 0.076(3) 0.054(2) 0.0458(19) -0.0045(15) 0.0030(18) 0.0042(17)
C16 0.058(2) 0.059(2) 0.047(2) -0.0031(15) 0.0060(16) 0.0052(16)
C17 0.052(2) 0.0521(19) 0.0468(19) 0.0010(14) 0.0029(15) -0.0008(14)
C18 0.055(2) 0.0427(17) 0.0403(17) 0.0031(13) 0.0008(14) 0.0028(14)
C19 0.060(2) 0.0508(18) 0.0383(17) 0.0034(14) -0.0006(14) 0.0007(15)
C20 0.0428(18) 0.0459(17) 0.0388(17) 0.0029(13) 0.0030(13) 0.0047(13)
C21 0.053(2) 0.0523(19) 0.0406(18) -0.0023(14) 0.0063(14) 0.0022(14)
C22 0.063(2) 0.060(2) 0.0487(19) 0.0132(17) 0.0110(16) -0.0006(16)
C23 0.067(2) 0.0461(19) 0.065(2) 0.0071(16) 0.0071(17) -0.0024(16)
C24 0.071(2) 0.052(2) 0.056(2) -0.0082(16) 0.0070(17) 0.0005(16)
C25 0.068(2) 0.053(2) 0.0359(17) -0.0005(14) 0.0065(15) 0.0019(15)

loop_
_atom_type_symbol
_atom_type_description
_atom_type_scat_dispersion_real
_atom_type_scat_dispersion_imag
_atom_type_scat_source
C C 0.0033 0.0016 'International Tables Vol C Tables 4.2.6.8 and 6.1.1.4'
H H 0.0000 0.0000 'International Tables Vol C Tables 4.2.6.8 and 6.1.1.4'
F F 0.0171 0.0103 'International Tables Vol C Tables 4.2.6.8 and 6.1.1.4'
N N 0.0061 0.0033 'International Tables Vol C Tables 4.2.6.8 and 6.1.1.4'
O O 0.0106 0.0060 'International Tables Vol C Tables 4.2.6.8 and 6.1.1.4'

loop_
_geom_angle_atom_site_label_1
_geom_angle_atom_site_label_2
_geom_angle_atom_site_label_3
_geom_angle
C11 O2 C10 109.4(2)
C1 N1 C19 124.7(2)
C8 N1 C1 111.1(2)
C8 N1 C19 124.1(3)
N1 C1 C6 110.3(2)
C2 C1 N1 127.3(3)
C2 C1 C6 122.3(3)
C1 C2 H2 121.5
C1 C2 C3 117.0(3)
C3 C2 H2 121.5
C2 C3 H3 119.1
C2 C3 C4 121.8(3)
C4 C3 H3 119.1
C3 C4 H4 120.0
C5 C4 C3 120.1(3)
C5 C4 H4 120.0
C4 C5 H5 120.3
C6 C5 C4 119.5(3)
C6 C5 H5 120.3
C1 C6 C7 107.5(3)
C5 C6 C1 119.2(3)
C5 C6 C7 133.0(3)
C6 C7 C8 102.6(2)
C6 C7 C9 112.2(2)
C6 C7 C11 121.1(2)
C8 C7 C9 111.9(2)
C8 C7 C11 111.1(2)
C11 C7 C9 98.3(2)
O1 C8 N1 125.3(3)
O1 C8 C7 126.5(3)
N1 C8 C7 108.2(3)
C7 C9 H9A 111.4
C7 C9 H9B 111.4
H9A C9 H9B 109.3
C10 C9 C7 101.9(2)
C10 C9 H9A 111.4
C10 C9 H9B 111.4
O2 C10 C9 103.6(2)
O2 C10 H10 108.7
O2 C10 C18 110.6(2)
C9 C10 H10 108.7
C18 C10 C9 116.1(3)
C18 C10 H10 108.7
O2 C11 C7 107.7(2)
O2 C11 H11 107.5
O2 C11 C12 109.2(2)
C7 C11 H11 107.5
C12 C11 C7 116.9(2)
C12 C11 H11 107.5
F1 C12 F2 106.9(3)
F1 C12 F3 107.1(3)
F1 C12 C11 110.5(3)
F2 C12 F3 106.2(3)
F2 C12 C11 114.7(3)
F3 C12 C11 111.0(3)
C14 C13 H13 119.8
C18 C13 H13 119.8
C18 C13 C14 120.4(3)
C13 C14 H14 120.0
C15 C14 C13 120.1(3)
C15 C14 H14 120.0
C14 C15 H15 120.1
C16 C15 C14 119.8(3)
C16 C15 H15 120.1
C15 C16 H16 119.8
C15 C16 C17 120.3(3)
C17 C16 H16 119.8
C16 C17 H17 119.9
C16 C17 C18 120.2(3)
C18 C17 H17 119.9
C13 C18 C10 118.0(3)
C13 C18 C17 119.2(3)
C17 C18 C10 122.8(3)
N1 C19 H19A 108.8
N1 C19 H19B 108.8
N1 C19 C20 113.7(3)
H19A C19 H19B 107.7
C20 C19 H19A 108.8
C20 C19 H19B 108.8
C21 C20 C19 119.9(3)
C21 C20 C25 118.9(3)
C25 C20 C19 121.1(3)
C20 C21 H21 119.7
C20 C21 C22 120.6(3)
C22 C21 H21 119.7
C21 C22 H22 120.0
C23 C22 C21 119.9(3)
C23 C22 H22 120.0
C22 C23 H23 120.0
C22 C23 C24 119.9(3)
C24 C23 H23 120.0
C23 C24 H24 119.6
C23 C24 C25 120.7(3)
C25 C24 H24 119.6
C20 C25 H25 120.1
C24 C25 C20 119.9(3)
C24 C25 H25 120.1

loop_
_geom_bond_atom_site_label_1
_geom_bond_atom_site_label_2
_geom_bond_distance
F1 C12 1.329(4)
F2 C12 1.332(4)
F3 C12 1.338(3)
O1 C8 1.216(3)
O2 C10 1.444(4)
O2 C11 1.424(4)
N1 C1 1.396(4)
N1 C8 1.361(4)
N1 C19 1.449(4)
C1 C2 1.370(4)
C1 C6 1.396(4)
C2 H2 0.9300
C2 C3 1.380(5)
C3 H3 0.9300
C3 C4 1.382(5)
C4 H4 0.9300
C4 C5 1.377(4)
C5 H5 0.9300
C5 C6 1.372(4)
C6 C7 1.512(4)
C7 C8 1.528(4)
C7 C9 1.545(4)
C7 C11 1.542(4)
C9 H9A 0.9700
C9 H9B 0.9700
C9 C10 1.521(4)
C10 H10 0.9800
C10 C18 1.513(4)
C11 H11 0.9800
C11 C12 1.495(4)
C13 H13 0.9300
C13 C14 1.380(5)
C13 C18 1.379(4)
C14 H14 0.9300
C14 C15 1.378(5)
C15 H15 0.9300
C15 C16 1.371(5)
C16 H16 0.9300
C16 C17 1.380(4)
C17 H17 0.9300
C17 C18 1.386(4)
C19 H19A 0.9700
C19 H19B 0.9700
C19 C20 1.509(4)
C20 C21 1.378(4)
C20 C25 1.385(4)
C21 H21 0.9300
C21 C22 1.385(4)
C22 H22 0.9300
C22 C23 1.365(5)
C23 H23 0.9300
C23 C24 1.368(5)
C24 H24 0.9300
C24 C25 1.378(4)
C25 H25 0.9300

loop_
_geom_torsion_atom_site_label_1
_geom_torsion_atom_site_label_2
_geom_torsion_atom_site_label_3
_geom_torsion_atom_site_label_4
_geom_torsion
O2 C10 C18 C13 -136.0(3)
O2 C10 C18 C17 45.3(4)
O2 C11 C12 F1 176.9(3)
O2 C11 C12 F2 56.0(3)
O2 C11 C12 F3 -64.4(4)
N1 C1 C2 C3 -178.8(3)
N1 C1 C6 C5 179.4(3)
N1 C1 C6 C7 3.9(3)
N1 C19 C20 C21 -138.3(3)
N1 C19 C20 C25 44.8(4)
C1 N1 C8 O1 177.6(3)
C1 N1 C8 C7 -2.2(3)
C1 N1 C19 C20 68.0(4)
C1 C2 C3 C4 -1.0(5)
C1 C6 C7 C8 -4.8(3)
C1 C6 C7 C9 115.4(3)
C1 C6 C7 C11 -129.3(3)
C2 C1 C6 C5 -0.7(4)
C2 C1 C6 C7 -176.1(3)
C2 C3 C4 C5 0.3(5)
C3 C4 C5 C6 0.3(5)
C4 C5 C6 C1 -0.2(4)
C4 C5 C6 C7 174.0(3)
C5 C6 C7 C8 -179.4(3)
C5 C6 C7 C9 -59.2(4)
C5 C6 C7 C11 56.1(5)
C6 C1 C2 C3 1.2(4)
C6 C7 C8 O1 -175.5(3)
C6 C7 C8 N1 4.3(3)
C6 C7 C9 C10 86.8(3)
C6 C7 C11 O2 -91.6(3)
C6 C7 C11 C12 31.7(4)
C7 C9 C10 O2 39.7(3)
C7 C9 C10 C18 161.2(3)
C7 C11 C12 F1 54.3(4)
C7 C11 C12 F2 -66.5(4)
C7 C11 C12 F3 173.0(3)
C8 N1 C1 C2 178.9(3)
C8 N1 C1 C6 -1.1(3)
C8 N1 C19 C20 -112.6(3)
C8 C7 C9 C10 -158.5(2)
C8 C7 C11 O2 148.1(2)
C8 C7 C11 C12 -88.6(3)
C9 C7 C8 O1 64.1(4)
C9 C7 C8 N1 -116.2(3)
C9 C7 C11 O2 30.6(3)
C9 C7 C11 C12 154.0(3)
C9 C10 C18 C13 106.3(3)
C9 C10 C18 C17 -72.4(4)
C10 O2 C11 C7 -7.0(3)
C10 O2 C11 C12 -134.9(3)
C11 O2 C10 C9 -20.6(3)
C11 O2 C10 C18 -145.7(2)
C11 C7 C8 O1 -44.7(4)
C11 C7 C8 N1 135.0(2)
C11 C7 C9 C10 -41.7(3)
C13 C14 C15 C16 1.8(5)
C14 C13 C18 C10 -178.1(3)
C14 C13 C18 C17 0.6(5)
C14 C15 C16 C17 -0.2(5)
C15 C16 C17 C18 -1.2(5)
C16 C17 C18 C10 179.7(3)
C16 C17 C18 C13 1.0(5)
C18 C13 C14 C15 -2.0(5)
C19 N1 C1 C2 -1.6(5)
C19 N1 C1 C6 178.4(3)
C19 N1 C8 O1 -1.9(5)
C19 N1 C8 C7 178.4(2)
C19 C20 C21 C22 -175.7(3)
C19 C20 C25 C24 175.9(3)
C20 C21 C22 C23 -1.0(5)
C21 C20 C25 C24 -1.1(5)
C21 C22 C23 C24 0.4(5)
C22 C23 C24 C25 -0.2(5)
C23 C24 C25 C20 0.5(5)
C25 C20 C21 C22 1.3(5)
